data_9004787
loop_
_publ_author_name
'Khomyakov, A. P.'
'Kulikova, I. E.'
'Sokolova, E. V.'
'Hawthorne, F. C.'
'Kartashov, P. M.'

_publ_section_title
;Paravinogradovite, (Na,_)2[(Ti,Fe)4{Si2O6}2{Si3AlO10}(OH)4]H2O, a new mineral
 species from the Khibina Alkaline Massif, Kola Penninsula, Russia:
 Description and crystal structure Locality: Khibina Alkaline Massif, Kola
 Penninsula, Russia
;
_journal_name_full 'The Canadian Mineralogist'
_journal_page_first 989
_journal_page_last 1002
_journal_paper_doi 10.2113/gscanmin.41.4.989
_journal_volume 41
_journal_year 2003
_chemical_compound_source 'Khibina Alkaline Massif, Kola Penninsula, Russia'
_chemical_formula_sum 'Al0.1 Be0.3 Fe0.48 H10 K0.13 Na2.07 O27.17 Si7.6 Ti3.52'
_chemical_name_mineral Paravinogradovite
_space_group_IT_number 1
_symmetry_space_group_name_Hall 'P 1'
_symmetry_space_group_name_H-M 'P 1'
_cell_angle_alpha 70.466
_cell_angle_beta 78.472
_cell_angle_gamma 89.932
_cell_formula_units_Z 1
_cell_length_a 5.2533
_cell_length_b 8.7411
_cell_length_c 12.9480
_cell_volume 547.653
_database_code_amcsd 0005880
_exptl_crystal_density_diffrn 2.764
_cod_original_cell_volume 547.654
_cod_original_formula_sum 'Na2.07 K.13 (Ti3.52 Fe.48) Si7.6 Al.1 Be.3 O27.17 H10'
_cod_database_code 9004787

loop_
_space_group_symop_operation_xyz
x,y,z

loop_
_atom_site_aniso_label
_atom_site_aniso_U_11
_atom_site_aniso_U_22
_atom_site_aniso_U_33
_atom_site_aniso_U_12
_atom_site_aniso_U_13
_atom_site_aniso_U_23
NaX(1) 0.02200 0.01700 0.02700 0.00330 -0.01200 -0.00750
NaX(2) 0.01400 0.02600 0.01700 0.00700 -0.00900 -0.00800
NaX(3) 0.05400 0.02500 0.09000 0.00100 -0.05100 -0.03100
TiM(1) 0.01260 0.00870 0.00820 0.00200 -0.00240 -0.00170
FeM(1) 0.01260 0.00870 0.00820 0.00200 -0.00240 -0.00170
TiM(2) 0.00900 0.00830 0.00890 0.00030 -0.00040 -0.00270
FeM(2) 0.00900 0.00830 0.00890 0.00030 -0.00040 -0.00270
TiM(3) 0.01290 0.00940 0.01060 -0.00110 0.00030 -0.00530
FeM(3) 0.01290 0.00940 0.01060 -0.00110 0.00030 -0.00530
TiM(4) 0.00800 0.01040 0.00770 -0.00050 -0.00020 -0.00420
FeM(4) 0.00800 0.01040 0.00770 -0.00050 -0.00020 -0.00420
SiT(1) 0.00750 0.00780 0.00810 0.00070 -0.00070 -0.00370
AlT(1) 0.00750 0.00780 0.00810 0.00070 -0.00070 -0.00370
SiT(2) 0.00700 0.00750 0.00900 0.00060 -0.00270 -0.00080
SiT(3) 0.00660 0.01090 0.00650 0.00200 -0.00100 -0.00350
SiT(4) 0.00490 0.00640 0.00920 -0.00080 -0.00100 -0.00290
BeT(4) 0.00490 0.00640 0.00920 -0.00080 -0.00100 -0.00290
SiT(5) 0.01230 0.01070 0.00740 -0.00020 -0.00090 -0.00050
SiT(6) 0.00990 0.01340 0.00880 0.00040 -0.00120 -0.00340
SiT(7) 0.01510 0.01130 0.00820 -0.00150 0.00060 -0.00460
SiT(8) 0.00820 0.00680 0.00850 -0.00010 -0.00020 -0.00230
O(1) 0.00900 0.00600 0.01000 0.00030 -0.00230 -0.00100
O(2) 0.01000 0.00900 0.00800 -0.00130 -0.00150 -0.00200
O(3) 0.01300 0.01400 0.01500 0.00260 -0.00400 -0.01000
O(4) 0.01200 0.01100 0.01100 -0.00350 -0.00320 0.00200
O-h(5) 0.01000 0.00900 0.00700 -0.00200 0.00090 -0.00200
O-h(6) 0.01300 0.01000 0.00600 -0.00190 -0.00280 -0.00100
O(7) 0.00700 0.01700 0.01200 -0.00740 -0.00180 -0.00700
O(8) 0.00800 0.01100 0.01100 0.00240 -0.00210 -0.00400
O(9) 0.02000 0.01100 0.00700 -0.00300 -0.00300 0.00200
O(10) 0.04700 0.01400 0.01400 0.00300 -0.00400 -0.00300
O(11) 0.01600 0.01800 0.01700 0.00350 -0.00400 -0.01000
O(12) 0.01700 0.01900 0.01800 0.00180 0.00090 -0.00920
O(13) 0.01600 0.01900 0.02400 -0.00190 -0.00230 -0.00700
O-h(14) 0.01100 0.02100 0.01400 0.01000 -0.00700 -0.00800
O-h(15) 0.01100 0.01400 0.01600 -0.00050 -0.00100 -0.00500
O(16) 0.00700 0.01400 0.00800 -0.00130 0.00020 -0.00500
O(17) 0.01100 0.01500 0.00400 -0.00110 -0.00280 0.00000
O(18) 0.00900 0.01000 0.01700 0.00200 -0.00150 -0.00700
O(19) 0.00600 0.01500 0.00700 -0.00170 -0.00020 -0.00100
O(20) 0.01100 0.00700 0.01400 0.00390 -0.00240 -0.00300
O(21) 0.01000 0.01800 0.00600 0.00440 -0.00110 0.00200
O(22) 0.01500 0.01400 0.01700 -0.00800 0.00400 -0.00200
O(23) 0.02700 0.02000 0.00600 -0.00100 0.00300 -0.00300
O(24) 0.02500 0.02300 0.01500 0.00800 -0.00300 -0.01200
O(25) 0.03400 0.04200 0.02700 0.01800 0.00100 -0.00900
O(26) 0.04100 0.02700 0.02000 -0.01900 -0.00800 -0.00100

loop_
_atom_site_label
_atom_site_fract_x
_atom_site_fract_y
_atom_site_fract_z
_atom_site_occupancy
_atom_site_U_iso_or_equiv
_atom_site_type_symbol
_atom_site_attached_hydrogens
NaX(1) -0.00440 0.45330 0.20920 0.76000 0.02130 Na 0
NaX(2) -0.51250 -0.15990 0.20990 0.43000 0.01800 Na 0
NaX(3) -0.52200 0.15400 -0.20200 0.16000 0.04800 Na 0
NaA(1) -0.14400 -0.00700 -0.50690 0.18000 0.05000 Na 0
NaA(2) -0.33800 -0.00900 -0.49490 0.20000 0.05000 Na 0
NaA(3) 0.25000 -0.00700 -0.50400 0.15000 0.05000 Na 0
NaA(4) 0.40300 -0.06900 -0.50530 0.19000 0.05000 Na 0
KA(5) -0.16700 0.11900 -0.50180 0.13000 0.05000 K 0
TiM(1) -0.00260 0.04863 0.19107 0.88000 0.01010 Ti 0
FeM(1) -0.00260 0.04863 0.19107 0.12000 0.01010 Fe 0
TiM(2) -0.01290 -0.04434 -0.19148 0.88000 0.00900 Ti 0
FeM(2) -0.01290 -0.04434 -0.19148 0.12000 0.00900 Fe 0
TiM(3) -0.49460 0.26018 0.19098 0.88000 0.01090 Ti 0
FeM(3) -0.49460 0.26018 0.19098 0.12000 0.01090 Fe 0
TiM(4) 0.48620 -0.26523 -0.18922 0.88000 0.00860 Ti 0
FeM(4) 0.48620 -0.26523 -0.18922 0.12000 0.00860 Fe 0
SiT(1) 0.29150 0.35660 -0.03811 0.90000 0.00770 Si 0
AlT(1) 0.29150 0.35660 -0.03811 0.10000 0.00770 Al 0
SiT(2) -0.30670 -0.35110 0.03801 1.00000 0.00820 Si 0
SiT(3) -0.20820 0.18830 -0.04019 1.00000 0.00790 Si 0
SiT(4) 0.19500 -0.17670 0.03601 0.70000 0.00680 Si 0
BeT(4) 0.19500 -0.17670 0.03601 0.30000 0.00680 Be 0
SiT(5) 0.20620 0.33360 -0.36896 1.00000 0.01090 Si 0
SiT(6) -0.64350 0.46110 0.37055 1.00000 0.01090 Si 0
SiT(7) 0.70220 -0.46720 -0.36715 1.00000 0.01160 Si 0
SiT(8) -0.14730 -0.33840 0.37178 1.00000 0.00810 Si 0
O(1) 0.22980 0.27590 0.10010 1.00000 0.00890 O 0
O(2) -0.27270 0.12800 0.09820 1.00000 0.00920 O 0
O(3) 0.18200 -0.02660 0.07960 1.00000 0.01250 O 0
O(4) -0.31900 0.45080 0.08740 1.00000 0.01270 O 0
O-h(5) -0.22300 0.18450 0.27030 1.00000 0.00900 O 0
O-h(6) 0.28060 0.04620 0.26960 1.00000 0.01020 O 0
O(7) 0.06220 0.29840 -0.08800 1.00000 0.01170 O 0
O(8) 0.56330 0.29260 -0.08730 1.00000 0.01030 O 0
O(9) -0.15980 -0.14030 0.28510 1.00000 0.01380 O 0
O(10) -0.24390 -0.33990 0.50740 1.00000 0.02590 O 0
O(11) -0.66610 0.34830 0.29220 1.00000 0.01530 O 0
O(12) -0.83840 0.60440 0.34550 1.00000 0.01820 O 0
O(13) -0.34980 0.53200 0.34360 1.00000 0.01990 O 0
O-h(14) 0.21230 -0.18330 -0.27100 1.00000 0.01440 O 0
O-h(15) -0.28480 -0.05420 -0.27270 1.00000 0.01410 O 0
O(16) 0.25600 -0.13110 -0.09870 1.00000 0.01000 O 0
O(17) -0.24600 -0.27070 -0.09750 1.00000 0.01020 O 0
O(18) -0.18550 0.03230 -0.08370 1.00000 0.01160 O 0
O(19) -0.08200 -0.29100 0.08750 1.00000 0.01030 O 0
O(20) 0.31020 0.55130 -0.07780 1.00000 0.01070 O 0
O(21) -0.58390 -0.29290 0.08800 1.00000 0.01280 O 0
O(22) 0.15280 0.14190 -0.29230 1.00000 0.01750 O 0
O(23) 0.26980 0.34090 -0.49900 1.00000 0.01880 O 0
O(24) 0.65090 -0.36430 -0.28390 1.00000 0.01970 O 0
O(25) 0.95770 -0.56870 -0.34440 1.00000 0.03590 O 0
O(26) 0.45520 0.40750 -0.34310 1.00000 0.03120 O 0
Wat(27) 0.26000 -0.16200 -0.50030 0.48000 0.05000 O 2
Wat(28) -0.31600 0.12000 -0.49360 0.38000 0.05000 O 2
Wat(29) 0.09200 -0.06500 -0.49220 0.31000 0.05000 O 2
H(1) -0.23900 0.15100 0.34840 1.00000 0.01080 H 0
H(2) 0.27600 -0.04200 0.34500 1.00000 0.01200 H 0
H(3) 0.11800 -0.24300 -0.30900 1.00000 0.01700 H 0
H(4) -0.36000 0.02900 -0.29800 1.00000 0.01700 H 0

loop_
_cod_changelog_entry_id
_cod_changelog_entry_author
_cod_changelog_entry_date
_cod_changelog_entry_text
1
;cod-tools version 3.8.0
Id: cif_guess_AMCSD_atom_types 9581 2023-05-17 12:35:41Z saulius
;
2023-05-23T09:16:11+03:00
;Derived atom types and hydrogen counts
from atom names that follow the AMCSD naming convention
(Wat == water, O-H == hydroxyl).
;
2
;cod-tools version 3.10.1
Id: cif_fix_AMCSD_aniso_labels 10200 2024-08-01 14:09:44Z saulius
;
2024-08-02T12:20:48+03:00
;Changed the following '_atom_site_aniso_label' values:
'Oh(5)' -> 'O-h(5)'
'Oh(6)' -> 'O-h(6)'
'Oh(14)' -> 'O-h(14)'
'Oh(15)' -> 'O-h(15)'
;

loop_
_cod_related_entry_id
_cod_related_entry_database
_cod_related_entry_code
1 AMCSD 0005880
